data_4510748
loop_
_publ_author_name
'Zhao, Jiong-Peng'
'Song, Wei-Chao'
'Zhao, Ran'
'Yang, Qian'
'Hu, Bo-Wen'
'Bu, Xian-He'

_publ_section_title
;
 Tuning the Subunits and Topologies in Cluster-Based Cobalt--Organic
 Frameworks by Varying the Reaction Conditions
;
_journal_issue 7
_journal_name_full 'Crystal Growth &amp; Design'
_journal_page_first 2858
_journal_paper_doi 10.1021/cg4002626
_journal_volume 13
_journal_year 2013
_chemical_formula_sum 'C9 H7 Co N O4'
_chemical_formula_weight 252.09
_chemical_name_systematic
; 
 ? 
;
_space_group_IT_number 148
_symmetry_cell_setting rhombohedral
_symmetry_space_group_name_Hall '-R 3'
_symmetry_space_group_name_H-M 'R -3 :H'
_atom_sites_solution_hydrogens geom
_atom_sites_solution_primary direct
_atom_sites_solution_secondary difmap
_audit_creation_method SHELXL-97
_cell_angle_alpha 90.00
_cell_angle_beta 90.00
_cell_angle_gamma 120.00
_cell_formula_units_Z 18
_cell_length_a 22.575(12)
_cell_length_b 22.575(12)
_cell_length_c 11.483(2)
_cell_measurement_temperature 293(2)
_cell_volume 5068(4)
_computing_cell_refinement 'Bruker XSCANS'
_computing_data_collection 'Bruker XSCANS'
_computing_data_reduction 'Bruker SHELXTL'
_computing_molecular_graphics 'Bruker SHELXTL'
_computing_publication_material 'Bruker SHELXTL'
_computing_structure_refinement 'SHELXL-97 (Sheldrick, 1997)'
_computing_structure_solution 'SHELXS-97 (Sheldrick, 1990)'
_diffrn_ambient_temperature 293(2)
_diffrn_measured_fraction_theta_full 0.996
_diffrn_measured_fraction_theta_max 0.996
_diffrn_measurement_device_type 'Bruker P4'
_diffrn_measurement_method '\w scans'
_diffrn_radiation_monochromator graphite
_diffrn_radiation_source 'fine-focus sealed tube'
_diffrn_radiation_type MoK\a
_diffrn_radiation_wavelength 0.71073
_diffrn_reflns_av_R_equivalents 0.2122
_diffrn_reflns_av_sigmaI/netI 0.1241
_diffrn_reflns_limit_h_max 26
_diffrn_reflns_limit_h_min -26
_diffrn_reflns_limit_k_max 26
_diffrn_reflns_limit_k_min -26
_diffrn_reflns_limit_l_max 13
_diffrn_reflns_limit_l_min -13
_diffrn_reflns_number 14332
_diffrn_reflns_theta_full 25.00
_diffrn_reflns_theta_max 25.00
_diffrn_reflns_theta_min 3.13
_exptl_absorpt_coefficient_mu 1.516
_exptl_absorpt_correction_type none
_exptl_crystal_density_diffrn 1.487
_exptl_crystal_density_method 'not measured'
_exptl_crystal_F_000 2286
_refine_diff_density_max 0.705
_refine_diff_density_min -0.607
_refine_diff_density_rms 0.140
_refine_ls_extinction_method none
_refine_ls_goodness_of_fit_ref 1.147
_refine_ls_hydrogen_treatment mixed
_refine_ls_matrix_type full
_refine_ls_number_parameters 136
_refine_ls_number_reflns 1969
_refine_ls_number_restraints 0
_refine_ls_restrained_S_all 1.147
_refine_ls_R_factor_all 0.1394
_refine_ls_R_factor_gt 0.0995
_refine_ls_shift/su_max 0.004
_refine_ls_shift/su_mean 0.001
_refine_ls_structure_factor_coef Fsqd
_refine_ls_weighting_details 'calc w=1/[\s^2^(Fo^2^)+(0.1025P)^2^+36.9865P] where P=(Fo^2^+2Fc^2^)/3'
_refine_ls_weighting_scheme calc
_refine_ls_wR_factor_gt 0.2190
_refine_ls_wR_factor_ref 0.2430
_reflns_number_gt 1462
_reflns_number_total 1969
_reflns_threshold_expression >2sigma(I)
_cod_data_source_file cg4002626_si_002.cif
_cod_data_source_block 3
_cod_depositor_comments
;
The following automatic conversions were performed:

'_symmetry_cell_setting' value 'Rhombohedral' changed to
'rhombohedral' according to
/usr/data/users/saulius/automatic-downloads/retrospective/ACS/lib/dictionaries/cif_core.dic
dictionary named 'cif_core.dic' version 2.4.2 from 2011-04-26.

Automatic conversion script
Id: cif_fix_values 2281 2013-09-26 08:29:07Z andrius 
;
_cod_original_sg_symbol_H-M R-3
_cod_database_code 4510748

loop_
_symmetry_equiv_pos_as_xyz
'x, y, z'
'-y, x-y, z'
'-x+y, -x, z'
'x+2/3, y+1/3, z+1/3'
'-y+2/3, x-y+1/3, z+1/3'
'-x+y+2/3, -x+1/3, z+1/3'
'x+1/3, y+2/3, z+2/3'
'-y+1/3, x-y+2/3, z+2/3'
'-x+y+1/3, -x+2/3, z+2/3'
'-x, -y, -z'
'y, -x+y, -z'
'x-y, x, -z'
'-x+2/3, -y+1/3, -z+1/3'
'y+2/3, -x+y+1/3, -z+1/3'
'x-y+2/3, x+1/3, -z+1/3'
'-x+1/3, -y+2/3, -z+2/3'
'y+1/3, -x+y+2/3, -z+2/3'
'x-y+1/3, x+2/3, -z+2/3'

loop_
_atom_site_label
_atom_site_type_symbol
_atom_site_fract_x
_atom_site_fract_y
_atom_site_fract_z
_atom_site_U_iso_or_equiv
_atom_site_adp_type
_atom_site_occupancy
_atom_site_symmetry_multiplicity
_atom_site_calc_flag
_atom_site_refinement_flags
Co1 Co 0.11781(6) -0.03824(6) 0.57026(10) 0.0231(5) Uani 1 1 d .
O1 O 0.2011(3) -0.0046(3) 0.4638(5) 0.0314(16) Uani 1 1 d .
O3 O 0.0341(3) -0.0784(3) 0.6877(5) 0.0297(15) Uani 1 1 d .
O4 O -0.0619(3) -0.1177(3) 0.5799(5) 0.0219(14) Uani 1 1 d .
O2 O 0.2432(3) 0.1078(3) 0.4251(5) 0.0273(15) Uani 1 1 d .
N1 N 0.4733(3) 0.1464(4) 0.0506(6) 0.0241(17) Uani 1 1 d .
C6 C 0.4563(5) 0.0430(5) 0.1382(10) 0.046(3) Uani 1 1 d .
H6A H 0.4664 0.0078 0.1402 0.055 Uiso 1 1 calc R
C9 C -0.0278(4) -0.1007(5) 0.6760(8) 0.028(2) Uani 1 1 d .
H9A H -0.0525 -0.1058 0.7437 0.034 Uiso 1 1 calc R
C1 C 0.2426(5) 0.0513(5) 0.4187(8) 0.032(2) Uani 1 1 d .
C7 C 0.4862(5) 0.0944(5) 0.0569(9) 0.036(2) Uani 1 1 d .
H7A H 0.5168 0.0932 0.0040 0.043 Uiso 1 1 calc R
C8 C 0.4311(5) 0.1480(5) 0.1278(9) 0.037(2) Uani 1 1 d .
H8A H 0.4234 0.1847 0.1253 0.044 Uiso 1 1 calc R
C2 C 0.2977(5) 0.0506(5) 0.3460(9) 0.043(3) Uani 1 1 d .
H2A H 0.2968 0.0090 0.3405 0.051 Uiso 1 1 calc R
C4 C 0.3970(5) 0.0982(5) 0.2135(9) 0.039(3) Uani 1 1 d .
C5 C 0.4119(6) 0.0448(5) 0.2153(10) 0.046(3) Uani 1 1 d .
H5A H 0.3909 0.0102 0.2703 0.056 Uiso 1 1 calc R
C3 C 0.3472(5) 0.1027(5) 0.2893(9) 0.038(3) Uani 1 1 d .
H3A H 0.3508 0.1453 0.2981 0.046 Uiso 1 1 calc R

loop_
_atom_site_aniso_label
_atom_site_aniso_U_11
_atom_site_aniso_U_22
_atom_site_aniso_U_33
_atom_site_aniso_U_23
_atom_site_aniso_U_13
_atom_site_aniso_U_12
Co1 0.0223(7) 0.0197(7) 0.0278(8) 0.0014(5) 0.0003(5) 0.0108(6)
O1 0.024(4) 0.025(4) 0.045(4) 0.008(3) 0.014(3) 0.012(3)
O3 0.030(4) 0.030(4) 0.027(4) -0.006(3) -0.001(3) 0.013(3)
O4 0.021(3) 0.025(3) 0.022(3) -0.003(3) -0.002(3) 0.013(3)
O2 0.021(3) 0.031(4) 0.035(4) 0.002(3) 0.005(3) 0.017(3)
N1 0.020(4) 0.023(4) 0.029(4) 0.003(3) 0.005(3) 0.011(3)
C6 0.041(6) 0.037(6) 0.068(8) 0.029(6) 0.020(6) 0.024(5)
C9 0.016(5) 0.035(6) 0.034(6) -0.002(4) 0.003(4) 0.013(4)
C1 0.027(5) 0.034(6) 0.043(6) 0.001(5) -0.002(5) 0.021(5)
C7 0.030(6) 0.029(6) 0.047(6) 0.006(5) 0.007(5) 0.013(5)
C8 0.040(6) 0.031(6) 0.045(6) 0.001(5) 0.006(5) 0.022(5)
C2 0.041(6) 0.027(6) 0.065(7) 0.010(5) 0.019(6) 0.021(5)
C4 0.034(6) 0.035(6) 0.050(7) 0.003(5) 0.003(5) 0.019(5)
C5 0.047(7) 0.038(6) 0.053(7) 0.013(5) 0.015(6) 0.021(6)
C3 0.036(6) 0.036(6) 0.045(6) 0.009(5) 0.012(5) 0.020(5)

loop_
_atom_type_symbol
_atom_type_description
_atom_type_scat_dispersion_real
_atom_type_scat_dispersion_imag
_atom_type_scat_source
C C 0.0033 0.0016 'International Tables Vol C Tables 4.2.6.8 and 6.1.1.4'
H H 0.0000 0.0000 'International Tables Vol C Tables 4.2.6.8 and 6.1.1.4'
Co Co 0.3494 0.9721 'International Tables Vol C Tables 4.2.6.8 and 6.1.1.4'
N N 0.0061 0.0033 'International Tables Vol C Tables 4.2.6.8 and 6.1.1.4'
O O 0.0106 0.0060 'International Tables Vol C Tables 4.2.6.8 and 6.1.1.4'

loop_
_geom_angle_atom_site_label_1
_geom_angle_atom_site_label_2
_geom_angle_atom_site_label_3
_geom_angle
_geom_angle_site_symmetry_1
_geom_angle_site_symmetry_3
O1 Co1 O2 90.1(2) . 11_556
O1 Co1 O4 88.7(2) . 12_556
O2 Co1 O4 92.6(2) 11_556 12_556
O1 Co1 O3 175.2(2) . .
O2 Co1 O3 86.0(2) 11_556 .
O4 Co1 O3 94.3(2) 12_556 .
O1 Co1 O4 96.9(2) . 2
O2 Co1 O4 173.0(2) 11_556 2
O4 Co1 O4 87.9(3) 12_556 2
O3 Co1 O4 87.0(2) . 2
O1 Co1 N1 88.1(3) . 8_545
O2 Co1 N1 90.5(2) 11_556 8_545
O4 Co1 N1 175.5(3) 12_556 8_545
O3 Co1 N1 89.2(2) . 8_545
O4 Co1 N1 89.4(2) 2 8_545
C1 O1 Co1 135.2(6) . .
C9 O3 Co1 133.7(6) . .
C9 O4 Co1 125.7(5) . 11_556
C9 O4 Co1 119.5(5) . 3
Co1 O4 Co1 114.5(2) 11_556 3
C1 O2 Co1 124.8(6) . 12_556
C8 N1 C7 117.5(8) . .
C8 N1 Co1 122.3(6) . 6_554
C7 N1 Co1 119.6(6) . 6_554
C5 C6 C7 118.5(10) . .
C5 C6 H6A 120.8 . .
C7 C6 H6A 120.8 . .
O3 C9 O4 127.0(8) . .
O3 C9 H9A 116.5 . .
O4 C9 H9A 116.5 . .
O1 C1 O2 128.2(9) . .
O1 C1 C2 115.2(8) . .
O2 C1 C2 116.6(8) . .
N1 C7 C6 122.9(9) . .
N1 C7 H7A 118.5 . .
C6 C7 H7A 118.5 . .
N1 C8 C4 124.7(9) . .
N1 C8 H8A 117.7 . .
C4 C8 H8A 117.7 . .
C3 C2 C1 126.9(9) . .
C3 C2 H2A 116.5 . .
C1 C2 H2A 116.5 . .
C8 C4 C5 115.3(9) . .
C8 C4 C3 119.7(9) . .
C5 C4 C3 124.9(9) . .
C6 C5 C4 121.1(10) . .
C6 C5 H5A 119.5 . .
C4 C5 H5A 119.5 . .
C2 C3 C4 124.7(10) . .
C2 C3 H3A 117.7 . .
C4 C3 H3A 117.7 . .

loop_
_geom_bond_atom_site_label_1
_geom_bond_atom_site_label_2
_geom_bond_distance
_geom_bond_site_symmetry_2
Co1 O1 2.045(6) .
Co1 O2 2.090(6) 11_556
Co1 O4 2.115(6) 12_556
Co1 O3 2.121(6) .
Co1 O4 2.126(6) 2
Co1 N1 2.163(7) 8_545
O1 C1 1.247(11) .
O3 C9 1.235(10) .
O4 C9 1.289(10) .
O4 Co1 2.115(6) 11_556
O4 Co1 2.126(6) 3
O2 C1 1.271(11) .
O2 Co1 2.090(6) 12_556
N1 C8 1.314(11) .
N1 C7 1.348(11) .
N1 Co1 2.163(7) 6_554
C6 C5 1.354(14) .
C6 C7 1.374(13) .
C6 H6A 0.9300 .
C9 H9A 0.9300 .
C1 C2 1.506(13) .
C7 H7A 0.9300 .
C8 C4 1.400(13) .
C8 H8A 0.9300 .
C2 C3 1.319(13) .
C2 H2A 0.9300 .
C4 C5 1.404(14) .
C4 C3 1.464(13) .
C5 H5A 0.9300 .
C3 H3A 0.9300 .

loop_
_geom_torsion_atom_site_label_1
_geom_torsion_atom_site_label_2
_geom_torsion_atom_site_label_3
_geom_torsion_atom_site_label_4
_geom_torsion
_geom_torsion_site_symmetry_1
O2 Co1 O1 C1 -177.4(9) 11_556
O4 Co1 O1 C1 90.1(9) 12_556
O3 Co1 O1 C1 -142(3) .
O4 Co1 O1 C1 2.3(9) 2
N1 Co1 O1 C1 -86.8(9) 8_545
O1 Co1 O3 C9 -135(3) .
O2 Co1 O3 C9 -99.3(8) 11_556
O4 Co1 O3 C9 -7.0(8) 12_556
O4 Co1 O3 C9 80.6(8) 2
N1 Co1 O3 C9 170.1(8) 8_545
Co1 O3 C9 O4 14.2(14) .
Co1 O4 C9 O3 30.0(13) 11_556
Co1 O4 C9 O3 -156.5(7) 3
Co1 O1 C1 O2 -2.1(16) .
Co1 O1 C1 C2 179.1(6) .
Co1 O2 C1 O1 -35.7(14) 12_556
Co1 O2 C1 C2 143.2(7) 12_556
C8 N1 C7 C6 1.4(14) .
Co1 N1 C7 C6 -170.5(8) 6_554
C5 C6 C7 N1 -0.1(17) .
C7 N1 C8 C4 -2.3(15) .
Co1 N1 C8 C4 169.4(8) 6_554
O1 C1 C2 C3 179.8(10) .
O2 C1 C2 C3 0.9(16) .
N1 C8 C4 C5 1.6(16) .
N1 C8 C4 C3 -175.4(9) .
C7 C6 C5 C4 -0.6(17) .
C8 C4 C5 C6 -0.1(16) .
C3 C4 C5 C6 176.8(11) .
C1 C2 C3 C4 -175.8(10) .
C8 C4 C3 C2 157.8(11) .
C5 C4 C3 C2 -19.0(18) .
